data_4519373
loop_
_publ_author_name
'Xu, Tingting'
'Li, Yunyun'
'Nikl, Martin'
'Kucerkova, Romana'
'Zhou, Zhengyang'
'Chen, Jie'
'Sun, Yi-Yang'
'Niu, Guangda'
'Tang, Jiang'
'Wang, Qian'
'Ren, Guohao'
'Wu, Yuntao'

_publ_section_title
;
 Lead-Free Zero-Dimensional Organic-Copper(I) Halides as Stable and
 Sensitive X-ray Scintillators.
;
_journal_issue 12
_journal_name_full 'ACS applied materials &amp; interfaces'
_journal_page_first 14157
_journal_page_last 14164
_journal_paper_doi 10.1021/acsami.1c23839
_journal_volume 14
_journal_year 2022
_chemical_formula_moiety 'Br2 Cu, C10 H22 N'
_chemical_formula_sum 'C10 H22 Br2 Cu N'
_chemical_formula_weight 379.64
_space_group_crystal_system orthorhombic
_space_group_IT_number 61
_space_group_name_Hall '-P 2ac 2ab'
_space_group_name_H-M_alt 'P b c a'
_atom_sites_solution_hydrogens geom
_audit_creation_date 2021-01-19
_audit_creation_method
;
Olex2 1.3
(compiled 2020.11.12 svn.r5f609507 for OlexSys, GUI svn.r6226)
;
_cell_angle_alpha 90
_cell_angle_beta 90
_cell_angle_gamma 90
_cell_formula_units_Z 8
_cell_length_a 13.832
_cell_length_b 12.061
_cell_length_c 17.097
_cell_measurement_reflns_used 1637
_cell_measurement_temperature 293(2)
_cell_measurement_theta_max 18.1800
_cell_measurement_theta_min 2.5210
_cell_volume 2852.254
_computing_cell_refinement 'CrysAlisPro 1.171.41.25a (Rigaku OD, 2019)'
_computing_data_collection 'CrysAlisPro 1.171.41.25a (Rigaku OD, 2019)'
_computing_data_reduction 'CrysAlisPro 1.171.41.25a (Rigaku OD, 2019)'
_computing_molecular_graphics 'Olex2 1.3 (Dolomanov et al., 2009)'
_computing_publication_material 'Olex2 1.3 (Dolomanov et al., 2009)'
_computing_structure_refinement 'SHELXL 2018/3 (Sheldrick, 2015)'
_computing_structure_solution 'SHELXT 2018/2 (Sheldrick, 2018)'
_diffrn_ambient_temperature 293(2)
_diffrn_detector 'CCD plate'
_diffrn_measured_fraction_theta_full 1.000
_diffrn_measured_fraction_theta_max 1.000
_diffrn_measurement_details
;
List of Runs (angles in degrees, time in seconds):

  # Type    Start    End  Width  t~exp~   \w     \q     \k     \f   Frames
--------------------------------------------------------------------------
  1  \w    -98.19  10.81   0.50   15.00    --  -11.75 -59.25 164.08  218
  2  \w    -98.19  10.81   0.50   15.00    --  -11.75 -59.25  20.08  218
  3  \w    -98.19  10.81   0.50   15.00    --  -11.75 -59.25-123.92  218
  4  \w    -98.19  10.81   0.50   15.00    --  -11.75 -59.25  92.08  218
  5  \w    -98.19  10.81   0.50   15.00    --  -11.75 -59.25 -51.92  218
;
_diffrn_measurement_device 'abstract diffractometer'
_diffrn_measurement_device_type 'Saxi-CrysAlisPro-abstract goniometer imported SAXI images'
_diffrn_measurement_method '\w scans'
_diffrn_orient_matrix_type 'CrysAlisPro convention (1999,Acta A55,543-557)'
_diffrn_orient_matrix_UB_11 -0.0406327000
_diffrn_orient_matrix_UB_12 0.0253261000
_diffrn_orient_matrix_UB_13 0.0218939000
_diffrn_orient_matrix_UB_21 0.0424076000
_diffrn_orient_matrix_UB_22 0.0268195000
_diffrn_orient_matrix_UB_23 0.0188276000
_diffrn_orient_matrix_UB_31 -0.0030536000
_diffrn_orient_matrix_UB_32 0.0356245000
_diffrn_orient_matrix_UB_33 -0.0297881000
_diffrn_radiation_monochromator graphite
_diffrn_radiation_probe x-ray
_diffrn_radiation_type 'Mo K\a'
_diffrn_radiation_wavelength 0.71073
_diffrn_reflns_av_R_equivalents 0.1134
_diffrn_reflns_av_unetI/netI 0.0501
_diffrn_reflns_Laue_measured_fraction_full 1.000
_diffrn_reflns_Laue_measured_fraction_max 1.000
_diffrn_reflns_limit_h_max 16
_diffrn_reflns_limit_h_min -17
_diffrn_reflns_limit_k_max 15
_diffrn_reflns_limit_k_min -15
_diffrn_reflns_limit_l_max 19
_diffrn_reflns_limit_l_min -21
_diffrn_reflns_number 45466
_diffrn_reflns_point_group_measured_fraction_full 1.000
_diffrn_reflns_point_group_measured_fraction_max 1.000
_diffrn_reflns_theta_full 25.242
_diffrn_reflns_theta_max 26.371
_diffrn_reflns_theta_min 2.382
_diffrn_source 'fine-focus sealed X-ray tube'
_diffrn_source_type 'Enhance (Mo) X-ray Source'
_exptl_absorpt_coefficient_mu 7.105
_exptl_absorpt_correction_T_max 1.00000
_exptl_absorpt_correction_T_min 0.47245
_exptl_absorpt_correction_type multi-scan
_exptl_absorpt_process_details
;
CrysAlisPro 1.171.41.25a (Rigaku Oxford Diffraction, 2019)
Empirical absorption correction using spherical harmonics,
 implemented in SCALE3 ABSPACK scaling algorithm.
;
_exptl_crystal_density_diffrn 1.768
_exptl_crystal_F_000 1504
_refine_diff_density_max 0.340
_refine_diff_density_min -0.611
_refine_diff_density_rms 0.078
_refine_ls_extinction_method none
_refine_ls_goodness_of_fit_ref 1.025
_refine_ls_hydrogen_treatment constr
_refine_ls_matrix_type full
_refine_ls_number_parameters 129
_refine_ls_number_reflns 2909
_refine_ls_number_restraints 0
_refine_ls_restrained_S_all 1.025
_refine_ls_R_factor_all 0.0976
_refine_ls_R_factor_gt 0.0383
_refine_ls_shift/su_max 0.001
_refine_ls_shift/su_mean 0.000
_refine_ls_structure_factor_coef Fsqd
_refine_ls_weighting_details 'w=1/[\s^2^(Fo^2^)+(0.0194P)^2^] where P=(Fo^2^+2Fc^2^)/3'
_refine_ls_weighting_scheme calc
_refine_ls_wR_factor_gt 0.0592
_refine_ls_wR_factor_ref 0.0708
_reflns_Friedel_coverage 0.000
_reflns_number_gt 1658
_reflns_number_total 2909
_reflns_threshold_expression 'I > 2\s(I)'
_cod_data_source_file am1c23839_si_002.cif
_cod_data_source_block (Bmpip)2Cu2Br4
_cod_original_cell_volume 2852.1
_cod_database_code 4519373
_shelx_shelxl_version_number 2018/3
_shelx_space_group_comment
;
The symmetry employed for this shelxl refinement is uniquely defined
by the following loop, which should always be used as a source of
symmetry information in preference to the above space-group names.
They are only intended as comments.
;
_reflns_odcompleteness_completeness 88.59
_reflns_odcompleteness_iscentric 1
_reflns_odcompleteness_theta 33.58
_olex2_refinement_description
;
1. Fixed Uiso
 At 1.2 times of:
  All C(H,H) groups
 At 1.5 times of:
  All C(H,H,H) groups
2.a Secondary CH2 refined with riding coordinates:
 C005(H00A,H00B), C006(H00C,H00D), C007(H00E,H00F), C008(H00G,H00H), C009(H00I,
 H00J), C00A(H00K,H00L), C00B(H00M,H00N), C00C(H00O,H00P)
2.b Idealised Me refined as rotating group:
 C00D(H00Q,H00R,H00S), C00E(H00T,H00U,H00V)
;
_olex2_submission_special_instructions 'No special instructions were received'
_oxdiff_exptl_absorpt_empirical_details
;
Empirical correction (ABSPACK) includes:
- Absorption correction using spherical harmonics
- Frame scaling
;
_oxdiff_exptl_absorpt_empirical_full_max 1.948
_oxdiff_exptl_absorpt_empirical_full_min 0.717

loop_
_space_group_symop_operation_xyz
'x, y, z'
'-x+1/2, -y, z+1/2'
'-x, y+1/2, -z+1/2'
'x+1/2, -y+1/2, -z'
'-x, -y, -z'
'x-1/2, y, -z-1/2'
'x, -y-1/2, z-1/2'
'-x-1/2, y-1/2, z'

loop_
_atom_site_label
_atom_site_type_symbol
_atom_site_fract_x
_atom_site_fract_y
_atom_site_fract_z
_atom_site_U_iso_or_equiv
_atom_site_adp_type
_atom_site_occupancy
_atom_site_site_symmetry_order
_atom_site_calc_flag
_atom_site_refinement_flags_posn
_atom_site_refinement_flags_adp
_atom_site_refinement_flags_occupancy
_atom_site_disorder_assembly
_atom_site_disorder_group
Br01 Br 0.52768(3) 0.48466(3) 0.28797(2) 0.05610(15) Uani 1 1 d . . . . .
Br02 Br 0.64497(3) 0.48402(4) 0.51409(3) 0.06708(17) Uani 1 1 d . . . . .
Cu03 Cu 0.51207(4) 0.49480(4) 0.42242(3) 0.0704(2) Uani 1 1 d . . . . .
N004 N 0.2671(2) 0.7517(2) 0.29576(19) 0.0465(9) Uani 1 1 d . . . . .
C005 C 0.1982(3) 0.6689(3) 0.3319(2) 0.0505(11) Uani 1 1 d . . . . .
H00A H 0.163115 0.632307 0.290104 0.061 Uiso 1 1 calc R U . . .
H00B H 0.235979 0.612769 0.358685 0.061 Uiso 1 1 calc R U . . .
C006 C 0.3330(3) 0.6921(3) 0.2397(3) 0.0635(13) Uani 1 1 d . . . . .
H00C H 0.362580 0.629905 0.266540 0.076 Uiso 1 1 calc R U . . .
H00D H 0.384251 0.742129 0.223816 0.076 Uiso 1 1 calc R U . . .
C007 C 0.2161(3) 0.8436(3) 0.2525(2) 0.0489(11) Uani 1 1 d . . . . .
H00E H 0.170865 0.879648 0.287625 0.059 Uiso 1 1 calc R U . . .
H00F H 0.263253 0.898385 0.236141 0.059 Uiso 1 1 calc R U . . .
C008 C 0.2814(3) 0.6499(3) 0.1674(3) 0.0682(14) Uani 1 1 d . . . . .
H00G H 0.328057 0.616444 0.132270 0.082 Uiso 1 1 calc R U . . .
H00H H 0.235181 0.593224 0.182392 0.082 Uiso 1 1 calc R U . . .
C009 C 0.1261(3) 0.7161(3) 0.3887(2) 0.0623(12) Uani 1 1 d . . . . .
H00I H 0.160055 0.758415 0.428382 0.075 Uiso 1 1 calc R U . . .
H00J H 0.083094 0.766248 0.361230 0.075 Uiso 1 1 calc R U . . .
C00A C 0.1625(3) 0.8022(3) 0.1820(3) 0.0634(13) Uani 1 1 d . . . . .
H00K H 0.132246 0.864357 0.155584 0.076 Uiso 1 1 calc R U . . .
H00L H 0.111722 0.751925 0.198655 0.076 Uiso 1 1 calc R U . . .
C00B C 0.0674(3) 0.6273(3) 0.4276(3) 0.0715(14) Uani 1 1 d . . . . .
H00M H 0.110845 0.576696 0.454272 0.086 Uiso 1 1 calc R U . . .
H00N H 0.033455 0.585402 0.387688 0.086 Uiso 1 1 calc R U . . .
C00C C 0.2291(3) 0.7426(4) 0.1254(3) 0.0751(15) Uani 1 1 d . . . . .
H00O H 0.191695 0.712425 0.082378 0.090 Uiso 1 1 calc R U . . .
H00P H 0.275734 0.794532 0.104100 0.090 Uiso 1 1 calc R U . . .
C00D C 0.3281(3) 0.8022(4) 0.3591(3) 0.0742(15) Uani 1 1 d . . . . .
H00Q H 0.288416 0.848237 0.391786 0.111 Uiso 1 1 calc R U . . .
H00R H 0.378284 0.846253 0.335930 0.111 Uiso 1 1 calc R U . . .
H00S H 0.356507 0.744355 0.390063 0.111 Uiso 1 1 calc R U . . .
C00E C -0.0055(3) 0.6708(4) 0.4859(3) 0.0838(17) Uani 1 1 d . . . . .
H00T H -0.049436 0.720279 0.459977 0.126 Uiso 1 1 calc R U . . .
H00U H 0.027550 0.709853 0.526869 0.126 Uiso 1 1 calc R U . . .
H00V H -0.041001 0.609891 0.507906 0.126 Uiso 1 1 calc R U . . .

loop_
_atom_site_aniso_label
_atom_site_aniso_U_11
_atom_site_aniso_U_22
_atom_site_aniso_U_33
_atom_site_aniso_U_23
_atom_site_aniso_U_13
_atom_site_aniso_U_12
Br01 0.0463(3) 0.0650(3) 0.0570(3) 0.0024(2) 0.0037(2) 0.0009(2)
Br02 0.0609(3) 0.0749(3) 0.0655(3) 0.0000(3) -0.0070(2) 0.0120(3)
Cu03 0.0962(5) 0.0554(4) 0.0595(4) 0.0021(3) -0.0045(3) 0.0008(3)
N004 0.042(2) 0.040(2) 0.058(2) 0.0059(17) -0.0021(17) -0.0031(17)
C005 0.054(3) 0.042(2) 0.057(3) 0.011(2) -0.005(2) -0.002(2)
C006 0.041(3) 0.056(3) 0.093(4) 0.010(3) 0.010(3) 0.007(2)
C007 0.050(3) 0.034(2) 0.062(3) 0.007(2) -0.002(2) 0.004(2)
C008 0.074(3) 0.054(3) 0.076(4) -0.010(3) 0.031(3) 0.002(3)
C009 0.072(3) 0.052(3) 0.063(3) 0.001(2) 0.006(3) -0.008(2)
C00A 0.070(3) 0.054(3) 0.066(3) 0.017(2) -0.014(3) 0.001(2)
C00B 0.075(4) 0.063(3) 0.076(4) 0.004(3) 0.016(3) -0.009(3)
C00C 0.098(4) 0.073(4) 0.054(3) 0.006(3) 0.013(3) -0.008(3)
C00D 0.065(3) 0.077(3) 0.081(4) 0.015(3) -0.025(3) -0.025(3)
C00E 0.084(4) 0.088(4) 0.079(4) -0.002(3) 0.022(3) -0.012(3)

loop_
_atom_type_symbol
_atom_type_description
_atom_type_scat_dispersion_real
_atom_type_scat_dispersion_imag
_atom_type_scat_source
C C 0.0033 0.0016 'International Tables Vol C Tables 4.2.6.8 and 6.1.1.4'
H H 0.0000 0.0000 'International Tables Vol C Tables 4.2.6.8 and 6.1.1.4'
Br Br -0.2901 2.4595 'International Tables Vol C Tables 4.2.6.8 and 6.1.1.4'
Cu Cu 0.3201 1.2651 'International Tables Vol C Tables 4.2.6.8 and 6.1.1.4'
N N 0.0061 0.0033 'International Tables Vol C Tables 4.2.6.8 and 6.1.1.4'

loop_
_geom_angle_atom_site_label_1
_geom_angle_atom_site_label_2
_geom_angle_atom_site_label_3
_geom_angle
_geom_angle_site_symmetry_1
_geom_angle_site_symmetry_3
_geom_angle_publ_flag
Cu03 Br02 Cu03 66.82(2) . 5_666 ?
Br01 Cu03 Br02 124.77(3) . . ?
Br01 Cu03 Br02 122.05(3) . 5_666 ?
Br01 Cu03 Cu03 178.16(4) . 5_666 ?
Br02 Cu03 Br02 113.18(2) . 5_666 ?
Br02 Cu03 Cu03 56.19(2) 5_666 5_666 ?
Br02 Cu03 Cu03 56.99(2) . 5_666 ?
C006 N004 C005 109.0(3) . . ?
C006 N004 C007 108.8(3) . . ?
C007 N004 C005 113.0(3) . . ?
C00D N004 C005 109.1(3) . . ?
C00D N004 C006 108.2(3) . . ?
C00D N004 C007 108.6(3) . . ?
N004 C005 H00A 108.4 . . ?
N004 C005 H00B 108.4 . . ?
H00A C005 H00B 107.4 . . ?
C009 C005 N004 115.6(3) . . ?
C009 C005 H00A 108.4 . . ?
C009 C005 H00B 108.4 . . ?
N004 C006 H00C 108.9 . . ?
N004 C006 H00D 108.9 . . ?
N004 C006 C008 113.2(3) . . ?
H00C C006 H00D 107.7 . . ?
C008 C006 H00C 108.9 . . ?
C008 C006 H00D 108.9 . . ?
N004 C007 H00E 109.1 . . ?
N004 C007 H00F 109.1 . . ?
H00E C007 H00F 107.9 . . ?
C00A C007 N004 112.4(3) . . ?
C00A C007 H00E 109.1 . . ?
C00A C007 H00F 109.1 . . ?
C006 C008 H00G 109.4 . . ?
C006 C008 H00H 109.4 . . ?
H00G C008 H00H 108.0 . . ?
C00C C008 C006 111.4(4) . . ?
C00C C008 H00G 109.4 . . ?
C00C C008 H00H 109.4 . . ?
C005 C009 H00I 109.2 . . ?
C005 C009 H00J 109.2 . . ?
H00I C009 H00J 107.9 . . ?
C00B C009 C005 112.0(3) . . ?
C00B C009 H00I 109.2 . . ?
C00B C009 H00J 109.2 . . ?
C007 C00A H00K 109.3 . . ?
C007 C00A H00L 109.3 . . ?
C007 C00A C00C 111.7(4) . . ?
H00K C00A H00L 107.9 . . ?
C00C C00A H00K 109.3 . . ?
C00C C00A H00L 109.3 . . ?
C009 C00B H00M 108.8 . . ?
C009 C00B H00N 108.8 . . ?
C009 C00B C00E 113.9(4) . . ?
H00M C00B H00N 107.7 . . ?
C00E C00B H00M 108.8 . . ?
C00E C00B H00N 108.8 . . ?
C008 C00C C00A 109.7(4) . . ?
C008 C00C H00O 109.7 . . ?
C008 C00C H00P 109.7 . . ?
C00A C00C H00O 109.7 . . ?
C00A C00C H00P 109.7 . . ?
H00O C00C H00P 108.2 . . ?
N004 C00D H00Q 109.5 . . ?
N004 C00D H00R 109.5 . . ?
N004 C00D H00S 109.5 . . ?
H00Q C00D H00R 109.5 . . ?
H00Q C00D H00S 109.5 . . ?
H00R C00D H00S 109.5 . . ?
C00B C00E H00T 109.5 . . ?
C00B C00E H00U 109.5 . . ?
C00B C00E H00V 109.5 . . ?
H00T C00E H00U 109.5 . . ?
H00T C00E H00V 109.5 . . ?
H00U C00E H00V 109.5 . . ?

loop_
_geom_bond_atom_site_label_1
_geom_bond_atom_site_label_2
_geom_bond_distance
_geom_bond_site_symmetry_2
_geom_bond_publ_flag
Br01 Cu03 2.3121(7) . ?
Br02 Cu03 2.4416(8) 5_666 ?
Br02 Cu03 2.4191(7) . ?
Cu03 Cu03 2.6767(11) 5_666 ?
N004 C005 1.512(4) . ?
N004 C006 1.505(5) . ?
N004 C007 1.507(4) . ?
N004 C00D 1.502(5) . ?
C005 H00A 0.9700 . ?
C005 H00B 0.9700 . ?
C005 C009 1.505(5) . ?
C006 H00C 0.9700 . ?
C006 H00D 0.9700 . ?
C006 C008 1.516(5) . ?
C007 H00E 0.9700 . ?
C007 H00F 0.9700 . ?
C007 C00A 1.500(5) . ?
C008 H00G 0.9700 . ?
C008 H00H 0.9700 . ?
C008 C00C 1.513(5) . ?
C009 H00I 0.9700 . ?
C009 H00J 0.9700 . ?
C009 C00B 1.499(5) . ?
C00A H00K 0.9700 . ?
C00A H00L 0.9700 . ?
C00A C00C 1.518(5) . ?
C00B H00M 0.9700 . ?
C00B H00N 0.9700 . ?
C00B C00E 1.512(5) . ?
C00C H00O 0.9700 . ?
C00C H00P 0.9700 . ?
C00D H00Q 0.9600 . ?
C00D H00R 0.9600 . ?
C00D H00S 0.9600 . ?
C00E H00T 0.9600 . ?
C00E H00U 0.9600 . ?
C00E H00V 0.9600 . ?

loop_
_geom_torsion_atom_site_label_1
_geom_torsion_atom_site_label_2
_geom_torsion_atom_site_label_3
_geom_torsion_atom_site_label_4
_geom_torsion
_geom_torsion_site_symmetry_1
_geom_torsion_site_symmetry_2
_geom_torsion_site_symmetry_3
_geom_torsion_site_symmetry_4
_geom_torsion_publ_flag
N004 C005 C009 C00B -174.4(3) . . . . ?
N004 C006 C008 C00C 55.6(5) . . . . ?
N004 C007 C00A C00C -57.6(4) . . . . ?
C005 N004 C006 C008 68.8(4) . . . . ?
C005 N004 C007 C00A -65.6(4) . . . . ?
C005 C009 C00B C00E 179.4(4) . . . . ?
C006 N004 C005 C009 -179.1(3) . . . . ?
C006 N004 C007 C00A 55.7(4) . . . . ?
C006 C008 C00C C00A -53.9(5) . . . . ?
C007 N004 C005 C009 -58.0(4) . . . . ?
C007 N004 C006 C008 -54.9(4) . . . . ?
C007 C00A C00C C008 55.4(5) . . . . ?
C00D N004 C005 C009 62.9(4) . . . . ?
C00D N004 C006 C008 -172.7(3) . . . . ?
C00D N004 C007 C00A 173.2(3) . . . . ?
